data_4126855
loop_
_publ_author_name
'Zhang, Bin'
'Baker, Peter J.'
'Zhang, Yan'
'Wang, Dongwei'
'Wang, Zheming'
'Su, Shaokui'
'Zhu, Daoben'
'Pratt, Francis L.'

_publ_section_title
;
 A Quantum Spin Liquid from a Three-Dimensional Copper-Oxalate-Framework.
;
_journal_name_full 'Journal of the American Chemical Society'
_journal_paper_doi 10.1021/jacs.7b11179
_journal_year 2017
_chemical_formula_sum 'C18 H32 Cu2 N2 O12'
_chemical_formula_weight 595.53
_space_group_crystal_system monoclinic
_space_group_IT_number 14
_space_group_name_Hall '-P 2ybc'
_space_group_name_H-M_alt 'P 1 21/c 1'
_symmetry_space_group_name_Hall '-P 2ybc'
_symmetry_space_group_name_H-M 'P 1 21/c 1'
_atom_sites_solution_hydrogens geom
_audit_creation_method SHELXL-2014/7
_cell_angle_alpha 90
_cell_angle_beta 107.6690(10)
_cell_angle_gamma 90
_cell_formula_units_Z 4
_cell_length_a 8.72590(10)
_cell_length_b 34.0441(4)
_cell_length_c 8.65270(10)
_cell_measurement_reflns_used 33710
_cell_measurement_temperature 165(2)
_cell_measurement_theta_max 27.485
_cell_measurement_theta_min 3.395
_cell_volume 2449.16(5)
_computing_cell_refinement 'HKL Scalepack (Otwinowski & Minor 1997)'
_computing_data_collection KappaCCD
_computing_data_reduction 'Denzo and Scalepak (Otwinowski & Minor, 1997)'
_computing_structure_refinement 'SHELXL-2014/7 (Sheldrick, 2014)'
_computing_structure_solution 'SHELXS-97 (Sheldrick, 1990)'
_diffrn_ambient_temperature 165(2)
_diffrn_measured_fraction_theta_full 0.989
_diffrn_measured_fraction_theta_max 0.982
_diffrn_radiation_type MoK\a
_diffrn_radiation_wavelength 0.71073
_diffrn_reflns_av_R_equivalents 0.0365
_diffrn_reflns_av_unetI/netI 0.0273
_diffrn_reflns_Laue_measured_fraction_full 0.989
_diffrn_reflns_Laue_measured_fraction_max 0.982
_diffrn_reflns_limit_h_max 11
_diffrn_reflns_limit_h_min -11
_diffrn_reflns_limit_k_max 44
_diffrn_reflns_limit_k_min -44
_diffrn_reflns_limit_l_max 11
_diffrn_reflns_limit_l_min -11
_diffrn_reflns_number 28405
_diffrn_reflns_point_group_measured_fraction_full 0.989
_diffrn_reflns_point_group_measured_fraction_max 0.982
_diffrn_reflns_theta_full 25.242
_diffrn_reflns_theta_max 27.520
_diffrn_reflns_theta_min 3.414
_exptl_absorpt_coefficient_mu 1.799
_exptl_absorpt_correction_T_max 0.681
_exptl_absorpt_correction_T_min 0.588
_exptl_absorpt_correction_type multi-scan
_exptl_absorpt_process_details
;
multi-scan from symmetry-related measurements 
 Sortav (Blessing 1995)
;
_exptl_crystal_colour blue
_exptl_crystal_density_diffrn 1.615
_exptl_crystal_description diamondiod
_exptl_crystal_F_000 1232
_exptl_crystal_size_max 0.480
_exptl_crystal_size_mid 0.350
_exptl_crystal_size_min 0.220
_refine_diff_density_max 0.647
_refine_diff_density_min -0.385
_refine_diff_density_rms 0.061
_refine_ls_extinction_coef 0.0025(4)
_refine_ls_extinction_expression Fc^*^=kFc[1+0.001xFc^2^\l^3^/sin(2\q)]^-1/4^
_refine_ls_extinction_method 'SHELXL-2014/7 (Sheldrick 2014'
_refine_ls_goodness_of_fit_ref 1.071
_refine_ls_hydrogen_treatment constr
_refine_ls_matrix_type full
_refine_ls_number_parameters 328
_refine_ls_number_reflns 5546
_refine_ls_number_restraints 0
_refine_ls_restrained_S_all 1.071
_refine_ls_R_factor_all 0.0391
_refine_ls_R_factor_gt 0.0306
_refine_ls_shift/su_max 0.001
_refine_ls_shift/su_mean 0.000
_refine_ls_structure_factor_coef Fsqd
_refine_ls_weighting_details 'w=1/[\s^2^(Fo^2^)+(0.0335P)^2^+1.7052P] where P=(Fo^2^+2Fc^2^)/3'
_refine_ls_weighting_scheme calc
_refine_ls_wR_factor_gt 0.0784
_refine_ls_wR_factor_ref 0.0812
_reflns_Friedel_coverage 0.000
_reflns_number_gt 4676
_reflns_number_total 5546
_reflns_threshold_expression 'I > 2\s(I)'
_cod_data_source_file CCDC1019159-165K.cif
_cod_data_source_block 165K
_cod_database_code 4126855
_shelx_shelxl_version_number 2014/7
_shelx_space_group_comment
;
The symmetry employed for this shelxl refinement is uniquely defined
by the following loop, which should always be used as a source of
symmetry information in preference to the above space-group names.
They are only intended as comments.
;
_shelx_estimated_absorpt_t_min 0.479
_shelx_estimated_absorpt_t_max 0.693

loop_
_space_group_symop_operation_xyz
'x, y, z'
'-x, y+1/2, -z+1/2'
'-x, -y, -z'
'x, -y-1/2, z-1/2'

loop_
_atom_site_label
_atom_site_type_symbol
_atom_site_fract_x
_atom_site_fract_y
_atom_site_fract_z
_atom_site_U_iso_or_equiv
_atom_site_adp_type
_atom_site_occupancy
_atom_site_site_symmetry_order
_atom_site_calc_flag
_atom_site_refinement_flags_posn
_atom_site_refinement_flags_adp
_atom_site_refinement_flags_occupancy
_atom_site_disorder_assembly
_atom_site_disorder_group
Cu1 Cu 0.74999(3) 0.20353(2) 0.48376(3) 0.02123(9) Uani 1 1 d . . . . .
Cu2 Cu 0.73904(3) 0.04566(2) 0.49884(3) 0.02061(9) Uani 1 1 d . . . . .
O1 O 0.89531(17) 0.15395(4) 0.61284(16) 0.0250(3) Uani 1 1 d . . . . .
O2 O 0.85109(17) 0.09006(4) 0.62851(16) 0.0251(3) Uani 1 1 d . . . . .
O3 O 0.62185(18) 0.16006(4) 0.36160(17) 0.0284(3) Uani 1 1 d . . . . .
O4 O 0.61278(18) 0.09499(4) 0.34207(17) 0.0290(3) Uani 1 1 d . . . . .
O5 O 0.62437(17) 0.20627(4) 0.64571(17) 0.0268(3) Uani 1 1 d . . . . .
O6 O 0.59117(19) 0.24855(5) 0.82888(19) 0.0344(4) Uani 1 1 d . . . . .
O7 O 0.87605(18) 0.24607(4) 0.61935(17) 0.0279(3) Uani 1 1 d . . . . .
O8 O 0.86144(18) 0.28753(4) 0.81338(17) 0.0292(3) Uani 1 1 d . . . . .
O9 O 0.90731(17) 0.04059(4) 0.38339(17) 0.0267(3) Uani 1 1 d . . . . .
O10 O 1.08955(19) -0.00052(5) 0.34496(18) 0.0321(3) Uani 1 1 d . . . . .
O11 O 0.57063(18) 0.04184(4) 0.61484(17) 0.0267(3) Uani 1 1 d . . . . .
O12 O 0.37952(18) -0.00042(4) 0.62773(17) 0.0274(3) Uani 1 1 d . . . . .
C1 C 0.8193(2) 0.12336(5) 0.5639(2) 0.0203(4) Uani 1 1 d . . . . .
C2 C 0.6706(2) 0.12596(6) 0.4082(2) 0.0218(4) Uani 1 1 d . . . . .
C3 C 0.8133(2) 0.25871(6) 0.7229(2) 0.0231(4) Uani 1 1 d . . . . .
C4 C 0.6630(2) 0.23640(6) 0.7361(2) 0.0236(4) Uani 1 1 d . . . . .
C5 C 1.0006(2) 0.01116(6) 0.4214(2) 0.0218(4) Uani 1 1 d . . . . .
C6 C 0.4854(2) 0.01199(6) 0.5700(2) 0.0222(4) Uani 1 1 d . . . . .
N1 N 0.9011(2) 0.07922(6) 0.0975(2) 0.0342(4) Uani 1 1 d . . . . .
H1 H 0.9164 0.0649 0.2021 0.041 Uiso 1 1 calc R U . . .
C7 C 0.9033(4) 0.12212(7) 0.1366(3) 0.0416(6) Uani 1 1 d . . . . .
H7A H 1.0017 0.1278 0.2271 0.050 Uiso 1 1 calc R U . . .
H7B H 0.8097 0.1281 0.1747 0.050 Uiso 1 1 calc R U . . .
C8 C 0.8989(4) 0.14905(7) -0.0025(3) 0.0476(7) Uani 1 1 d . . . . .
H8A H 0.9007 0.1764 0.0332 0.071 Uiso 1 1 calc R U . . .
H8B H 0.9927 0.1440 -0.0394 0.071 Uiso 1 1 calc R U . . .
H8C H 0.8003 0.1443 -0.0919 0.071 Uiso 1 1 calc R U . . .
C9 C 1.0351(3) 0.06652(8) 0.0353(3) 0.0443(6) Uani 1 1 d . . . . .
H9A H 1.0204 0.0788 -0.0719 0.053 Uiso 1 1 calc R U . . .
H9B H 1.0294 0.0377 0.0199 0.053 Uiso 1 1 calc R U . . .
C10 C 1.1986(3) 0.07715(9) 0.1461(4) 0.0622(8) Uani 1 1 d . . . . .
H10A H 1.2811 0.0681 0.0988 0.093 Uiso 1 1 calc R U . . .
H10B H 1.2062 0.1057 0.1600 0.093 Uiso 1 1 calc R U . . .
H10C H 1.2152 0.0646 0.2519 0.093 Uiso 1 1 calc R U . . .
C11 C 0.7387(3) 0.06766(10) -0.0109(3) 0.0572(9) Uani 1 1 d . . . . .
H11A H 0.6557 0.0818 0.0241 0.069 Uiso 0.745(10) 1 calc R U P A 1
H11B H 0.7288 0.0762 -0.1230 0.069 Uiso 0.745(10) 1 calc R U P A 1
H11C H 0.6912 0.0928 -0.0605 0.069 Uiso 0.255(10) 1 calc R U P A 2
H11D H 0.7627 0.0528 -0.0993 0.069 Uiso 0.255(10) 1 calc R U P A 2
C121 C 0.7067(6) 0.02509(13) -0.0117(4) 0.0484(14) Uani 0.745(10) 1 d . . P A 1
H12A H 0.5988 0.0196 -0.0849 0.073 Uiso 0.745(10) 1 calc R U P A 1
H12B H 0.7866 0.0109 -0.0489 0.073 Uiso 0.745(10) 1 calc R U P A 1
H12C H 0.7134 0.0165 0.0983 0.073 Uiso 0.745(10) 1 calc R U P A 1
C122 C 0.6258(16) 0.0502(5) 0.0100(12) 0.053(5) Uani 0.255(10) 1 d . . P A 2
H12D H 0.5390 0.0484 -0.0929 0.079 Uiso 0.255(10) 1 calc R U P A 2
H12E H 0.6598 0.0237 0.0503 0.079 Uiso 0.255(10) 1 calc R U P A 2
H12F H 0.5872 0.0643 0.0897 0.079 Uiso 0.255(10) 1 calc R U P A 2
N2 N 0.3415(2) 0.17129(6) 0.6545(2) 0.0330(4) Uani 1 1 d . . . . .
H2 H 0.4428 0.1861 0.6632 0.040 Uiso 1 1 calc R U . . .
C13 C 0.2940(3) 0.18168(8) 0.8012(3) 0.0438(6) Uani 1 1 d . . . . .
H13A H 0.1900 0.1689 0.7936 0.053 Uiso 1 1 calc R U . . .
H13B H 0.2782 0.2105 0.8031 0.053 Uiso 1 1 calc R U . . .
C14 C 0.4170(4) 0.16933(11) 0.9580(3) 0.0727(10) Uani 1 1 d . . . . .
H14A H 0.3796 0.1769 1.0497 0.109 Uiso 1 1 calc R U . . .
H14B H 0.4315 0.1408 0.9582 0.109 Uiso 1 1 calc R U . . .
H14C H 0.5198 0.1823 0.9677 0.109 Uiso 1 1 calc R U . . .
C15 C 0.3798(3) 0.12874(8) 0.6431(4) 0.0485(7) Uani 1 1 d . . . . .
H15A H 0.4744 0.1220 0.7363 0.058 Uiso 1 1 calc R U . . .
H15B H 0.4102 0.1246 0.5429 0.058 Uiso 1 1 calc R U . . .
C16 C 0.2447(3) 0.10095(8) 0.6412(4) 0.0570(8) Uani 1 1 d . . . . .
H16A H 0.2795 0.0739 0.6336 0.086 Uiso 1 1 calc R U . . .
H16B H 0.2154 0.1041 0.7413 0.086 Uiso 1 1 calc R U . . .
H16C H 0.1512 0.1068 0.5476 0.086 Uiso 1 1 calc R U . . .
C17 C 0.2175(3) 0.18641(10) 0.5058(3) 0.0560(8) Uani 1 1 d . . . . .
H17A H 0.1261 0.1678 0.4798 0.067 Uiso 0.616(7) 1 calc R U P B 1
H17B H 0.1772 0.2116 0.5353 0.067 Uiso 0.616(7) 1 calc R U P B 1
H17C H 0.2165 0.1689 0.4141 0.067 Uiso 0.384(7) 1 calc R U P B 2
H17D H 0.1108 0.1842 0.5233 0.067 Uiso 0.384(7) 1 calc R U P B 2
C181 C 0.2574(5) 0.19283(15) 0.3617(5) 0.0450(14) Uani 0.616(7) 1 d . . P B 1
H18A H 0.1628 0.2027 0.2773 0.067 Uiso 0.616(7) 1 calc R U P B 1
H18B H 0.3443 0.2122 0.3817 0.067 Uiso 0.616(7) 1 calc R U P B 1
H18C H 0.2929 0.1681 0.3258 0.067 Uiso 0.616(7) 1 calc R U P B 1
C182 C 0.2350(8) 0.2237(2) 0.4610(11) 0.060(3) Uani 0.384(7) 1 d . . P B 2
H18D H 0.1472 0.2302 0.3629 0.090 Uiso 0.384(7) 1 calc R U P B 2
H18E H 0.2321 0.2417 0.5485 0.090 Uiso 0.384(7) 1 calc R U P B 2
H18F H 0.3382 0.2264 0.4389 0.090 Uiso 0.384(7) 1 calc R U P B 2

loop_
_atom_site_aniso_label
_atom_site_aniso_U_11
_atom_site_aniso_U_22
_atom_site_aniso_U_33
_atom_site_aniso_U_23
_atom_site_aniso_U_13
_atom_site_aniso_U_12
Cu1 0.02421(15) 0.01672(14) 0.02364(13) -0.00009(9) 0.00857(10) -0.00100(9)
Cu2 0.02276(14) 0.01655(14) 0.02351(13) -0.00020(8) 0.00848(10) -0.00214(9)
O1 0.0269(8) 0.0205(7) 0.0262(7) -0.0010(5) 0.0058(6) -0.0061(6)
O2 0.0285(8) 0.0203(7) 0.0240(7) 0.0020(5) 0.0044(6) -0.0031(6)
O3 0.0305(8) 0.0216(7) 0.0281(7) -0.0007(6) 0.0017(6) 0.0023(6)
O4 0.0291(8) 0.0226(8) 0.0317(8) -0.0055(6) 0.0038(6) -0.0036(6)
O5 0.0265(8) 0.0260(8) 0.0293(7) -0.0038(6) 0.0106(6) -0.0079(6)
O6 0.0342(9) 0.0378(9) 0.0368(8) -0.0050(7) 0.0191(7) -0.0004(7)
O7 0.0276(8) 0.0261(8) 0.0333(8) -0.0042(6) 0.0144(6) -0.0077(6)
O8 0.0333(8) 0.0234(8) 0.0301(7) -0.0062(6) 0.0084(6) -0.0083(6)
O9 0.0274(8) 0.0230(7) 0.0286(7) 0.0085(6) 0.0067(6) 0.0014(6)
O10 0.0381(9) 0.0334(9) 0.0305(8) 0.0035(6) 0.0189(7) 0.0019(7)
O11 0.0282(8) 0.0222(7) 0.0302(7) -0.0059(6) 0.0095(6) -0.0069(6)
O12 0.0311(8) 0.0264(8) 0.0277(7) -0.0052(6) 0.0135(6) -0.0072(6)
C1 0.0215(10) 0.0213(10) 0.0205(9) -0.0006(7) 0.0103(8) -0.0013(8)
C2 0.0224(10) 0.0227(10) 0.0222(9) -0.0014(7) 0.0095(8) -0.0006(8)
C3 0.0234(10) 0.0196(10) 0.0245(9) 0.0015(7) 0.0047(8) -0.0003(8)
C4 0.0216(10) 0.0235(10) 0.0249(9) 0.0009(8) 0.0059(8) 0.0006(8)
C5 0.0239(10) 0.0191(10) 0.0213(9) 0.0024(7) 0.0052(8) -0.0023(8)
C6 0.0225(10) 0.0207(10) 0.0220(9) 0.0011(7) 0.0048(8) -0.0005(8)
N1 0.0396(11) 0.0363(11) 0.0236(9) 0.0081(7) 0.0049(8) -0.0095(9)
C7 0.0597(17) 0.0416(14) 0.0277(11) -0.0005(10) 0.0196(11) -0.0008(12)
C8 0.080(2) 0.0287(13) 0.0415(13) 0.0036(10) 0.0293(14) 0.0028(13)
C9 0.0566(17) 0.0350(13) 0.0442(14) 0.0055(11) 0.0197(13) 0.0060(12)
C10 0.0437(17) 0.0582(19) 0.086(2) 0.0198(17) 0.0214(16) -0.0019(14)
C11 0.0488(18) 0.061(2) 0.0456(16) 0.0167(13) -0.0098(13) -0.0170(14)
C121 0.052(3) 0.047(3) 0.0347(18) 0.0051(15) -0.0032(16) -0.018(2)
C122 0.046(7) 0.086(12) 0.023(5) -0.001(5) 0.006(4) -0.029(7)
N2 0.0218(9) 0.0385(11) 0.0374(10) 0.0064(8) 0.0072(8) -0.0073(8)
C13 0.0429(15) 0.0454(15) 0.0454(14) -0.0028(11) 0.0169(12) -0.0115(12)
C14 0.074(2) 0.097(3) 0.0405(16) 0.0115(16) 0.0079(15) -0.030(2)
C15 0.0282(13) 0.0424(15) 0.080(2) -0.0022(13) 0.0240(13) -0.0002(11)
C16 0.0407(16) 0.0326(14) 0.105(3) -0.0064(15) 0.0326(16) -0.0039(12)
C17 0.0404(15) 0.070(2) 0.0461(15) 0.0230(14) -0.0042(12) -0.0211(14)
C181 0.029(2) 0.062(3) 0.042(2) 0.007(2) 0.0085(18) -0.0087(19)
C182 0.026(4) 0.059(6) 0.078(6) 0.040(4) -0.006(3) -0.008(3)

loop_
_atom_type_symbol
_atom_type_description
_atom_type_scat_dispersion_real
_atom_type_scat_dispersion_imag
_atom_type_scat_source
C C 0.0033 0.0016 'International Tables Vol C Tables 4.2.6.8 and 6.1.1.4'
H H 0.0000 0.0000 'International Tables Vol C Tables 4.2.6.8 and 6.1.1.4'
N N 0.0061 0.0033 'International Tables Vol C Tables 4.2.6.8 and 6.1.1.4'
O O 0.0106 0.0060 'International Tables Vol C Tables 4.2.6.8 and 6.1.1.4'
Cu Cu 0.3201 1.2651 'International Tables Vol C Tables 4.2.6.8 and 6.1.1.4'

loop_
_geom_angle_atom_site_label_1
_geom_angle_atom_site_label_2
_geom_angle_atom_site_label_3
_geom_angle
_geom_angle_site_symmetry_1
_geom_angle_site_symmetry_3
O3 Cu1 O7 176.33(6) . .
O3 Cu1 O8 92.43(6) . 4_565
O7 Cu1 O8 91.05(6) . 4_565
O3 Cu1 O5 93.89(6) . .
O7 Cu1 O5 82.88(6) . .
O8 Cu1 O5 168.19(6) 4_565 .
O3 Cu1 O1 80.86(6) . .
O7 Cu1 O1 97.45(6) . .
O8 Cu1 O1 98.92(5) 4_565 .
O5 Cu1 O1 91.93(6) . .
O3 Cu1 O6 94.44(6) . 4_565
O7 Cu1 O6 87.38(6) . 4_565
O8 Cu1 O6 78.79(5) 4_565 4_565
O5 Cu1 O6 90.78(6) . 4_565
O1 Cu1 O6 174.72(5) . 4_565
O2 Cu2 O12 178.00(6) . 3_656
O2 Cu2 O9 92.17(6) . .
O12 Cu2 O9 89.79(6) 3_656 .
O2 Cu2 O11 94.42(6) . .
O12 Cu2 O11 83.59(6) 3_656 .
O9 Cu2 O11 171.41(6) . .
O2 Cu2 O4 80.54(6) . .
O12 Cu2 O4 99.78(6) 3_656 .
O9 Cu2 O4 93.59(6) . .
O11 Cu2 O4 92.93(6) . .
O2 Cu2 O10 93.26(6) . 3_756
O12 Cu2 O10 86.72(6) 3_656 3_756
O9 Cu2 O10 77.94(5) . 3_756
O11 Cu2 O10 96.16(6) . 3_756
O4 Cu2 O10 169.37(5) . 3_756
C1 O1 Cu1 107.77(12) . .
C1 O2 Cu2 115.92(12) . .
C2 O3 Cu1 116.19(13) . .
C2 O4 Cu2 107.77(12) . .
C4 O5 Cu1 111.38(12) . .
C4 O6 Cu1 106.48(13) . 4_566
C3 O7 Cu1 112.91(13) . .
C3 O8 Cu1 115.58(13) . 4_566
C5 O9 Cu2 116.41(12) . .
C5 O10 Cu2 107.88(12) . 3_756
C6 O11 Cu2 110.64(12) . .
C6 O12 Cu2 111.47(12) . 3_656
O1 C1 O2 125.71(18) . .
O1 C1 C2 117.71(16) . .
O2 C1 C2 116.59(16) . .
O4 C2 O3 126.10(18) . .
O4 C2 C1 117.85(16) . .
O3 C2 C1 116.05(16) . .
O8 C3 O7 125.42(19) . .
O8 C3 C4 118.12(18) . .
O7 C3 C4 116.45(17) . .
O6 C4 O5 125.46(19) . .
O6 C4 C3 119.56(18) . .
O5 C4 C3 114.97(17) . .
O10 C5 O9 125.18(18) . .
O10 C5 C5 118.9(2) . 3_756
O9 C5 C5 115.9(2) . 3_756
O11 C6 O12 126.42(18) . .
O11 C6 C6 116.7(2) . 3_656
O12 C6 C6 116.9(2) . 3_656
C9 N1 C11 113.2(2) . .
C9 N1 C7 113.94(19) . .
C11 N1 C7 110.1(2) . .
C9 N1 H1 106.3 . .
C11 N1 H1 106.3 . .
C7 N1 H1 106.3 . .
N1 C7 C8 114.75(19) . .
N1 C7 H7A 108.6 . .
C8 C7 H7A 108.6 . .
N1 C7 H7B 108.6 . .
C8 C7 H7B 108.6 . .
H7A C7 H7B 107.6 . .
C7 C8 H8A 109.5 . .
C7 C8 H8B 109.5 . .
H8A C8 H8B 109.5 . .
C7 C8 H8C 109.5 . .
H8A C8 H8C 109.5 . .
H8B C8 H8C 109.5 . .
N1 C9 C10 113.4(2) . .
N1 C9 H9A 108.9 . .
C10 C9 H9A 108.9 . .
N1 C9 H9B 108.9 . .
C10 C9 H9B 108.9 . .
H9A C9 H9B 107.7 . .
C9 C10 H10A 109.5 . .
C9 C10 H10B 109.5 . .
H10A C10 H10B 109.5 . .
C9 C10 H10C 109.5 . .
H10A C10 H10C 109.5 . .
H10B C10 H10C 109.5 . .
C122 C11 N1 134.0(5) . .
C121 C11 N1 113.8(3) . .
C121 C11 H11A 108.8 . .
N1 C11 H11A 108.8 . .
C121 C11 H11B 108.8 . .
N1 C11 H11B 108.8 . .
H11A C11 H11B 107.7 . .
C122 C11 H11C 103.7 . .
N1 C11 H11C 103.7 . .
C122 C11 H11D 103.7 . .
N1 C11 H11D 103.7 . .
H11C C11 H11D 105.3 . .
C11 C121 H12A 109.5 . .
C11 C121 H12B 109.5 . .
H12A C121 H12B 109.5 . .
C11 C121 H12C 109.5 . .
H12A C121 H12C 109.5 . .
H12B C121 H12C 109.5 . .
C11 C122 H12D 109.5 . .
C11 C122 H12E 109.5 . .
H12D C122 H12E 109.5 . .
C11 C122 H12F 109.5 . .
H12D C122 H12F 109.5 . .
H12E C122 H12F 109.5 . .
C13 N2 C15 114.2(2) . .
C13 N2 C17 109.5(2) . .
C15 N2 C17 113.2(2) . .
C13 N2 H2 106.4 . .
C15 N2 H2 106.4 . .
C17 N2 H2 106.4 . .
N2 C13 C14 113.1(2) . .
N2 C13 H13A 109.0 . .
C14 C13 H13A 109.0 . .
N2 C13 H13B 109.0 . .
C14 C13 H13B 109.0 . .
H13A C13 H13B 107.8 . .
C13 C14 H14A 109.5 . .
C13 C14 H14B 109.5 . .
H14A C14 H14B 109.5 . .
C13 C14 H14C 109.5 . .
H14A C14 H14C 109.5 . .
H14B C14 H14C 109.5 . .
N2 C15 C16 114.7(2) . .
N2 C15 H15A 108.6 . .
C16 C15 H15A 108.6 . .
N2 C15 H15B 108.6 . .
C16 C15 H15B 108.6 . .
H15A C15 H15B 107.6 . .
C15 C16 H16A 109.5 . .
C15 C16 H16B 109.5 . .
H16A C16 H16B 109.5 . .
C15 C16 H16C 109.5 . .
H16A C16 H16C 109.5 . .
H16B C16 H16C 109.5 . .
C182 C17 N2 117.0(4) . .
C181 C17 N2 120.3(3) . .
C181 C17 H17A 107.3 . .
N2 C17 H17A 107.3 . .
C181 C17 H17B 107.3 . .
N2 C17 H17B 107.3 . .
H17A C17 H17B 106.9 . .
C182 C17 H17C 108.0 . .
N2 C17 H17C 108.0 . .
C182 C17 H17D 108.0 . .
N2 C17 H17D 108.0 . .
H17C C17 H17D 107.3 . .
C17 C181 H18A 109.5 . .
C17 C181 H18B 109.5 . .
H18A C181 H18B 109.5 . .
C17 C181 H18C 109.5 . .
H18A C181 H18C 109.5 . .
H18B C181 H18C 109.5 . .
C17 C182 H18D 109.5 . .
C17 C182 H18E 109.5 . .
H18D C182 H18E 109.5 . .
C17 C182 H18F 109.5 . .
H18D C182 H18F 109.5 . .
H18E C182 H18F 109.5 . .

loop_
_geom_bond_atom_site_label_1
_geom_bond_atom_site_label_2
_geom_bond_distance
_geom_bond_site_symmetry_2
Cu1 O3 1.9596(14) .
Cu1 O7 1.9748(14) .
Cu1 O8 2.0204(15) 4_565
Cu1 O5 2.0264(14) .
Cu1 O1 2.2010(14) .
Cu1 O6 2.2914(16) 4_565
Cu2 O2 1.9580(14) .
Cu2 O12 1.9881(14) 3_656
Cu2 O9 2.0184(15) .
Cu2 O11 2.0198(15) .
Cu2 O4 2.2289(15) .
Cu2 O10 2.2797(16) 3_756
O1 C1 1.238(2) .
O2 C1 1.257(2) .
O3 C2 1.260(2) .
O4 C2 1.232(2) .
O5 C4 1.272(2) .
O6 C4 1.230(2) .
O6 Cu1 2.2914(16) 4_566
O7 C3 1.259(2) .
O8 C3 1.246(2) .
O8 Cu1 2.0204(15) 4_566
O9 C5 1.270(2) .
O10 C5 1.229(2) .
O10 Cu2 2.2797(16) 3_756
O11 C6 1.249(2) .
O12 C6 1.250(2) .
O12 Cu2 1.9882(14) 3_656
C1 C2 1.564(3) .
C3 C4 1.549(3) .
C5 C5 1.561(4) 3_756
C6 C6 1.545(4) 3_656
N1 C9 1.492(3) .
N1 C11 1.495(3) .
N1 C7 1.498(3) .
N1 H1 1.0000 .
C7 C8 1.504(3) .
C7 H7A 0.9900 .
C7 H7B 0.9900 .
C8 H8A 0.9800 .
C8 H8B 0.9800 .
C8 H8C 0.9800 .
C9 C10 1.502(4) .
C9 H9A 0.9900 .
C9 H9B 0.9900 .
C10 H10A 0.9800 .
C10 H10B 0.9800 .
C10 H10C 0.9800 .
C11 C122 1.211(10) .
C11 C121 1.476(5) .
C11 H11A 0.9900 .
C11 H11B 0.9900 .
C11 H11C 0.9900 .
C11 H11D 0.9900 .
C121 H12A 0.9800 .
C121 H12B 0.9800 .
C121 H12C 0.9800 .
C122 H12D 0.9800 .
C122 H12E 0.9800 .
C122 H12F 0.9800 .
N2 C13 1.493(3) .
N2 C15 1.496(3) .
N2 C17 1.499(3) .
N2 H2 1.0000 .
C13 C14 1.512(4) .
C13 H13A 0.9900 .
C13 H13B 0.9900 .
C14 H14A 0.9800 .
C14 H14B 0.9800 .
C14 H14C 0.9800 .
C15 C16 1.508(3) .
C15 H15A 0.9900 .
C15 H15B 0.9900 .
C16 H16A 0.9800 .
C16 H16B 0.9800 .
C16 H16C 0.9800 .
C17 C182 1.351(8) .
C17 C181 1.410(5) .
C17 H17A 0.9900 .
C17 H17B 0.9900 .
C17 H17C 0.9900 .
C17 H17D 0.9900 .
C181 H18A 0.9800 .
C181 H18B 0.9800 .
C181 H18C 0.9800 .
C182 H18D 0.9800 .
C182 H18E 0.9800 .
C182 H18F 0.9800 .

loop_
_geom_hbond_atom_site_label_D
_geom_hbond_atom_site_label_H
_geom_hbond_atom_site_label_A
_geom_hbond_distance_DH
_geom_hbond_distance_HA
_geom_hbond_distance_DA
_geom_hbond_angle_DHA
_geom_hbond_site_symmetry_A
N1 H1 O9 1.00 1.80 2.787(2) 170.1 .
C9 H9A O2 0.99 2.59 3.490(3) 150.6 1_554
C11 H11B O11 0.99 2.55 3.245(3) 126.8 1_554
C121 H12A O11 0.98 2.64 3.138(4) 111.4 1_554
C122 H12D O11 0.98 2.64 3.318(10) 126.9 1_554
C122 H12F O4 0.98 2.37 3.285(13) 155.2 .
N2 H2 O5 1.00 1.78 2.762(2) 168.4 .
C13 H13A O1 0.99 2.62 3.494(3) 147.0 1_455
C17 H17D O1 0.99 2.47 3.400(3) 157.2 1_455
C17 H17D O8 0.99 2.56 3.173(3) 119.9 4_465
C182 H18D O8 0.98 2.47 3.142(7) 125.2 4_465
